data_7120300
loop_
_publ_author_name
'Chen, Wen-Bin'
'Leng, Ji-Dong'
'Wang, Zi-Zhou'
'Chen, Yan-Cong'
'Miao, Yu'
'Tong, Mingliang'
'Dong, Wen'

_publ_section_title
;
 Reversible Crystal-to-Crystal Transformation from Trinuclear Cluster to
 1D Chain and Corresponding Spin Crossover (SCO) Behaviour Change
;
_journal_name_full 'Chem. Commun.'
_journal_paper_doi 10.1039/C7CC04036A
_journal_year 2017
_chemical_formula_moiety 'C17 H24 Fe3 N29 S5, C N S'
_chemical_formula_sum 'C18 H24 Fe3 N30 S6'
_chemical_formula_weight 1020.58
_chemical_name_systematic '[Fe3(NH2-trz)6(SCN)6]n (SCN)n'
_space_group_crystal_system monoclinic
_space_group_IT_number 14
_space_group_name_Hall '-P 2yn'
_space_group_name_H-M_alt 'P 1 21/n 1'
_symmetry_space_group_name_Hall '-P 2yn'
_symmetry_space_group_name_H-M 'P 1 21/n 1'
_atom_sites_solution_hydrogens mixed
_atom_sites_solution_primary direct
_audit_creation_date 2017-04-18
_audit_creation_method
;
Olex2 1.2
(compiled 2017.03.28 svn.r3405 for OlexSys, GUI svn.r5335)
;
_audit_update_record
;
2017-05-24 deposited with the CCDC.
2017-06-19 downloaded from the CCDC.
;
_cell_angle_alpha 90
_cell_angle_beta 102.984(2)
_cell_angle_gamma 90
_cell_formula_units_Z 4
_cell_length_a 11.3202(5)
_cell_length_b 21.2403(12)
_cell_length_c 16.7606(9)
_cell_measurement_reflns_used 6251
_cell_measurement_temperature 100(2)
_cell_measurement_theta_max 25.33
_cell_measurement_theta_min 2.29
_cell_volume 3927.0(4)
_computing_cell_refinement 'SAINT v8.37A (Bruker, 2015)'
_computing_data_reduction 'SAINT v8.37A (Bruker, 2015)'
_computing_molecular_graphics 'Olex2 (Dolomanov et al., 2009)'
_computing_publication_material 'Olex2 (Dolomanov et al., 2009)'
_computing_structure_refinement 'ShelXL (Sheldrick, 2015)'
_computing_structure_solution 'XS (Sheldrick, 2008)'
_diffrn_ambient_temperature 99.59
_diffrn_measured_fraction_theta_full 0.997
_diffrn_measured_fraction_theta_max 0.997
_diffrn_measurement_device_type 'Bruker APEX-II CCD'
_diffrn_measurement_method '\f and \w scans'
_diffrn_radiation_type MoK\a
_diffrn_radiation_wavelength 0.71073
_diffrn_reflns_av_R_equivalents 0.1762
_diffrn_reflns_av_unetI/netI 0.1242
_diffrn_reflns_Laue_measured_fraction_full 0.997
_diffrn_reflns_Laue_measured_fraction_max 0.997
_diffrn_reflns_limit_h_max 13
_diffrn_reflns_limit_h_min -13
_diffrn_reflns_limit_k_max 25
_diffrn_reflns_limit_k_min -25
_diffrn_reflns_limit_l_max 18
_diffrn_reflns_limit_l_min -20
_diffrn_reflns_number 25564
_diffrn_reflns_point_group_measured_fraction_full 0.997
_diffrn_reflns_point_group_measured_fraction_max 0.997
_diffrn_reflns_theta_full 25.360
_diffrn_reflns_theta_max 25.360
_diffrn_reflns_theta_min 2.202
_diffrn_standards_number 0
_exptl_absorpt_coefficient_mu 1.474
_exptl_absorpt_correction_T_max 0.7452
_exptl_absorpt_correction_T_min 0.6020
_exptl_absorpt_correction_type multi-scan
_exptl_absorpt_process_details
'SADABS-2014/5 (Bruker,2014/5) was used for absorption correction. wR2(int) was 0.1080 before and 0.0591 after correction. The Ratio of minimum to maximum transmission is 0.8078. The \l/2 correction factor is Not present.'
_exptl_crystal_colour red
_exptl_crystal_colour_primary red
_exptl_crystal_density_diffrn 1.726
_exptl_crystal_description block
_exptl_crystal_F_000 2064
_exptl_crystal_size_max 0.145
_exptl_crystal_size_mid 0.097
_exptl_crystal_size_min 0.056
_refine_diff_density_max 1.475
_refine_diff_density_min -1.300
_refine_diff_density_rms 0.169
_refine_ls_extinction_method none
_refine_ls_goodness_of_fit_ref 1.059
_refine_ls_hydrogen_treatment constr
_refine_ls_matrix_type full
_refine_ls_number_parameters 517
_refine_ls_number_reflns 7188
_refine_ls_number_restraints 0
_refine_ls_restrained_S_all 1.059
_refine_ls_R_factor_all 0.1164
_refine_ls_R_factor_gt 0.0678
_refine_ls_shift/su_max 0.000
_refine_ls_shift/su_mean 0.000
_refine_ls_structure_factor_coef Fsqd
_refine_ls_weighting_details 'w=1/[\s^2^(Fo^2^)+(0.0930P)^2^+12.1790P] where P=(Fo^2^+2Fc^2^)/3'
_refine_ls_weighting_scheme calc
_refine_ls_wR_factor_gt 0.1751
_refine_ls_wR_factor_ref 0.2080
_reflns_Friedel_coverage 0.000
_reflns_number_gt 4797
_reflns_number_total 7188
_reflns_threshold_expression 'I > 2\s(I)'
_cod_data_source_file c7cc04036a2.cif
_cod_data_source_block a
_cod_database_code 7120300
_shelx_shelxl_version_number 2014/7
_shelx_space_group_comment
;
The symmetry employed for this shelxl refinement is uniquely defined
by the following loop, which should always be used as a source of
symmetry information in preference to the above space-group names.
They are only intended as comments.
;
_shelx_estimated_absorpt_t_max 0.922
_shelx_estimated_absorpt_t_min 0.815
_olex2_refinement_description
;
1. Fixed Uiso
 At 1.2 times of:
  All C(H) groups, All N(H,H) groups
2.a Riding coordinates:
 N4(H4A,H4B), N16(H16A,H16B), N20(H20A,H20B), N24(H24A)
2.b Rotating group:
 N8(H8A,H8B), N12(H12A,H12B), N24(H24B)
2.c Aromatic/amide H refined with riding coordinates:
 C1(H1), C2(H2), C3(H3), C4(H4), C5(H5), C6(H6), C7(H7), C8(H8), C9(H9),
 C10(H10), C11(H11), C12(H12)
;
_olex2_submission_special_instructions 'No special instructions were received'

loop_
_space_group_symop_operation_xyz
'x, y, z'
'-x+1/2, y+1/2, -z+1/2'
'-x, -y, -z'
'x-1/2, -y-1/2, z-1/2'

loop_
_atom_site_label
_atom_site_type_symbol
_atom_site_fract_x
_atom_site_fract_y
_atom_site_fract_z
_atom_site_U_iso_or_equiv
_atom_site_adp_type
_atom_site_occupancy
_atom_site_site_symmetry_order
_atom_site_calc_flag
_atom_site_refinement_flags_posn
Fe1 Fe 0.30014(8) 0.15041(4) 0.82297(5) 0.0150(2) Uani 1 1 d .
Fe2 Fe 0.42856(8) 0.17678(5) 0.64218(5) 0.0188(3) Uani 1 1 d .
Fe3 Fe 0.18387(8) 0.11480(5) 1.01961(5) 0.0174(3) Uani 1 1 d .
S1 S 0.3239(2) 0.04104(12) 0.41466(13) 0.0501(7) Uani 1 1 d .
S2 S 0.82521(16) 0.12138(10) 0.61665(11) 0.0321(5) Uani 1 1 d .
S3 S 0.46144(16) 0.37981(9) 0.52677(11) 0.0299(4) Uani 1 1 d .
S4 S 0.37708(16) 0.20942(10) 1.28415(10) 0.0288(4) Uani 1 1 d .
S5 S 0.27999(16) -0.07018(10) 1.18877(10) 0.0296(5) Uani 1 1 d .
S6 S 0.1269(3) -0.08487(18) 0.6513(3) 0.0928(12) Uani 1 1 d .
N1 N 0.3726(4) 0.0854(3) 0.7651(3) 0.0171(12) Uani 1 1 d .
N2 N 0.4222(5) 0.0956(3) 0.6969(3) 0.0186(12) Uani 1 1 d .
N3 N 0.4467(5) -0.0034(3) 0.7326(3) 0.0208(13) Uani 1 1 d .
N4 N 0.4922(6) -0.0652(3) 0.7418(3) 0.0268(14) Uani 1 1 d .
H4A H 0.5163 -0.0797 0.6976 0.032 Uiso 1 1 d R
H4B H 0.4402 -0.0923 0.7570 0.032 Uiso 1 1 d R
N5 N 0.2082(4) 0.1843(3) 0.7163(3) 0.0166(12) Uani 1 1 d .
N6 N 0.2579(5) 0.1918(3) 0.6480(3) 0.0175(12) Uani 1 1 d .
N7 N 0.0713(5) 0.2235(3) 0.6168(3) 0.0213(13) Uani 1 1 d .
N8 N -0.0378(5) 0.2484(3) 0.5691(3) 0.0285(14) Uani 1 1 d .
H8A H -0.1009 0.2258 0.5756 0.034 Uiso 1 1 d GR
H8B H -0.0473 0.2877 0.5850 0.034 Uiso 1 1 d GR
N9 N 0.4318(5) 0.2095(3) 0.8176(3) 0.0187(12) Uani 1 1 d .
N10 N 0.4780(5) 0.2203(3) 0.7487(3) 0.0177(12) Uani 1 1 d .
N11 N 0.5708(5) 0.2814(3) 0.8461(3) 0.0268(14) Uani 1 1 d .
N12 N 0.6492(6) 0.3255(4) 0.8928(4) 0.0383(17) Uani 1 1 d .
H12A H 0.7152 0.3288 0.8735 0.046 Uiso 1 1 d GR
H12B H 0.6126 0.3623 0.8894 0.046 Uiso 1 1 d GR
N13 N 0.1668(5) 0.0910(3) 0.8264(3) 0.0185(12) Uani 1 1 d .
N14 N 0.1264(4) 0.0747(3) 0.8966(3) 0.0171(12) Uani 1 1 d .
N15 N 0.0210(5) 0.0225(3) 0.7917(3) 0.0217(13) Uani 1 1 d .
N16 N -0.0678(5) -0.0186(3) 0.7457(3) 0.0303(15) Uani 1 1 d .
H16A H -0.0460 -0.0328 0.7004 0.036 Uiso 1 1 d R
H16B H -0.1420 -0.0011 0.7323 0.036 Uiso 1 1 d R
N17 N 0.2237(4) 0.2151(3) 0.8826(3) 0.0160(12) Uani 1 1 d .
N18 N 0.1825(5) 0.2037(3) 0.9530(3) 0.0175(12) Uani 1 1 d .
N19 N 0.1560(5) 0.3031(3) 0.9221(3) 0.0199(12) Uani 1 1 d .
N20 N 0.1216(5) 0.3673(3) 0.9226(3) 0.0241(13) Uani 1 1 d .
H20A H 0.1639 0.3870 0.8905 0.029 Uiso 1 1 d R
H20B H 0.1521 0.3810 0.9739 0.029 Uiso 1 1 d R
N21 N 0.4035(5) 0.1179(3) 0.9282(3) 0.0188(12) Uani 1 1 d .
N22 N 0.3680(5) 0.1071(3) 1.0002(3) 0.0188(12) Uani 1 1 d .
N23 N 0.5585(5) 0.0821(3) 1.0185(3) 0.0228(13) Uani 1 1 d .
N24 N 0.6731(5) 0.0566(3) 1.0577(3) 0.0314(15) Uani 1 1 d .
H24A H 0.7165 0.0869 1.0887 0.038 Uiso 1 1 d R
H24B H 0.7140 0.0464 1.0208 0.038 Uiso 1 1 d GR
N25 N 0.3824(5) 0.1323(3) 0.5376(3) 0.0242(13) Uani 1 1 d .
N26 N 0.6002(5) 0.1611(3) 0.6410(3) 0.0249(14) Uani 1 1 d .
N27 N 0.4332(5) 0.2595(3) 0.5886(3) 0.0215(13) Uani 1 1 d .
N28 N 0.2541(5) 0.1617(3) 1.1316(3) 0.0239(13) Uani 1 1 d .
N29 N 0.2096(5) 0.0247(3) 1.0722(3) 0.0248(13) Uani 1 1 d .
N30 N 0.2356(10) -0.1419(5) 0.7977(6) 0.072(3) Uani 1 1 d .
C1 C 0.3909(6) 0.0256(3) 0.7848(4) 0.0200(15) Uani 1 1 d .
H1 H 0.3678 0.0059 0.8298 0.024 Uiso 1 1 calc R
C2 C 0.4643(6) 0.0410(3) 0.6785(4) 0.0208(15) Uani 1 1 d .
H2 H 0.5016 0.0339 0.6339 0.025 Uiso 1 1 calc R
C3 C 0.0949(6) 0.2041(3) 0.6957(4) 0.0195(14) Uani 1 1 d .
H3 H 0.0393 0.2046 0.7305 0.023 Uiso 1 1 calc R
C4 C 0.1727(6) 0.2152(3) 0.5897(4) 0.0229(16) Uani 1 1 d .
H4 H 0.1814 0.2248 0.5360 0.028 Uiso 1 1 calc R
C5 C 0.4901(6) 0.2466(3) 0.8757(4) 0.0226(15) Uani 1 1 d .
H5 H 0.4778 0.2487 0.9299 0.027 Uiso 1 1 calc R
C6 C 0.5599(6) 0.2640(4) 0.7670(4) 0.0266(17) Uani 1 1 d .
H6 H 0.6050 0.2811 0.7306 0.032 Uiso 1 1 calc R
C7 C 0.1005(6) 0.0589(3) 0.7643(4) 0.0223(15) Uani 1 1 d .
H7 H 0.1081 0.0613 0.7091 0.027 Uiso 1 1 calc R
C8 C 0.0403(6) 0.0334(3) 0.8726(4) 0.0202(15) Uani 1 1 d .
H8 H -0.0032 0.0135 0.9079 0.024 Uiso 1 1 calc R
C9 C 0.2055(6) 0.2751(3) 0.8645(4) 0.0206(15) Uani 1 1 d .
H9 H 0.2241 0.2956 0.8185 0.025 Uiso 1 1 calc R
C10 C 0.1424(6) 0.2575(3) 0.9754(4) 0.0200(15) Uani 1 1 d .
H10 H 0.1090 0.2634 1.0220 0.024 Uiso 1 1 calc R
C11 C 0.5193(6) 0.1037(3) 0.9407(4) 0.0238(16) Uani 1 1 d .
H11 H 0.5679 0.1078 0.9015 0.029 Uiso 1 1 calc R
C12 C 0.4627(6) 0.0855(3) 1.0533(4) 0.0224(15) Uani 1 1 d .
H12 H 0.4635 0.0741 1.1082 0.027 Uiso 1 1 calc R
C13 C 0.3595(6) 0.0941(4) 0.4874(4) 0.0257(16) Uani 1 1 d .
C14 C 0.6942(6) 0.1447(3) 0.6331(4) 0.0246(16) Uani 1 1 d .
C15 C 0.4451(6) 0.3088(4) 0.5640(4) 0.0254(17) Uani 1 1 d .
C16 C 0.3052(6) 0.1810(3) 1.1946(4) 0.0186(14) Uani 1 1 d .
C17 C 0.2419(6) -0.0146(4) 1.1217(4) 0.0214(15) Uani 1 1 d .
C18 C 0.1801(8) -0.1153(5) 0.7427(6) 0.046(2) Uani 1 1 d .

loop_
_atom_site_aniso_label
_atom_site_aniso_U_11
_atom_site_aniso_U_22
_atom_site_aniso_U_33
_atom_site_aniso_U_23
_atom_site_aniso_U_13
_atom_site_aniso_U_12
Fe1 0.0138(5) 0.0236(6) 0.0080(4) 0.0001(4) 0.0029(3) -0.0010(4)
Fe2 0.0173(5) 0.0244(6) 0.0139(5) 0.0013(4) 0.0018(4) -0.0007(4)
Fe3 0.0162(5) 0.0260(6) 0.0107(4) 0.0013(4) 0.0042(3) 0.0001(4)
S1 0.0402(12) 0.0616(16) 0.0400(12) -0.0284(11) -0.0087(9) 0.0166(12)
S2 0.0234(9) 0.0435(12) 0.0294(10) 0.0054(9) 0.0062(7) 0.0016(9)
S3 0.0224(9) 0.0337(11) 0.0367(10) 0.0070(8) 0.0131(8) 0.0041(9)
S4 0.0265(9) 0.0403(12) 0.0171(8) -0.0018(8) -0.0004(7) -0.0020(9)
S5 0.0243(9) 0.0433(12) 0.0214(9) 0.0122(8) 0.0058(7) 0.0056(9)
S6 0.070(2) 0.075(2) 0.145(3) -0.030(2) 0.049(2) -0.0013(19)
N1 0.010(3) 0.030(3) 0.011(2) 0.000(2) 0.0013(19) -0.001(2)
N2 0.016(3) 0.029(3) 0.010(2) 0.001(2) 0.004(2) 0.001(3)
N3 0.022(3) 0.026(3) 0.014(3) 0.001(2) 0.002(2) 0.002(3)
N4 0.041(4) 0.024(3) 0.018(3) 0.002(2) 0.013(3) 0.003(3)
N5 0.011(3) 0.025(3) 0.015(3) -0.003(2) 0.005(2) -0.002(2)
N6 0.016(3) 0.027(3) 0.010(2) 0.001(2) 0.004(2) 0.001(3)
N7 0.020(3) 0.031(3) 0.013(3) 0.007(2) 0.004(2) 0.004(3)
N8 0.016(3) 0.043(4) 0.024(3) 0.010(3) 0.001(2) 0.007(3)
N9 0.015(3) 0.029(3) 0.013(3) -0.003(2) 0.004(2) 0.000(3)
N10 0.015(3) 0.026(3) 0.013(3) -0.004(2) 0.005(2) -0.003(3)
N11 0.029(3) 0.039(4) 0.013(3) -0.004(3) 0.005(2) -0.010(3)
N12 0.040(4) 0.051(4) 0.026(3) -0.013(3) 0.011(3) -0.029(4)
N13 0.021(3) 0.028(3) 0.010(2) 0.002(2) 0.008(2) 0.002(3)
N14 0.012(3) 0.021(3) 0.018(3) 0.003(2) 0.003(2) -0.002(2)
N15 0.021(3) 0.027(3) 0.016(3) -0.005(2) 0.004(2) -0.006(3)
N16 0.022(3) 0.044(4) 0.023(3) -0.007(3) 0.001(2) -0.013(3)
N17 0.011(3) 0.027(3) 0.010(2) 0.002(2) 0.0023(19) -0.002(2)
N18 0.015(3) 0.027(3) 0.011(2) -0.001(2) 0.005(2) -0.003(3)
N19 0.017(3) 0.026(3) 0.015(3) 0.002(2) 0.001(2) 0.000(3)
N20 0.036(3) 0.025(3) 0.012(3) 0.003(2) 0.007(2) 0.004(3)
N21 0.019(3) 0.028(3) 0.010(2) -0.001(2) 0.005(2) -0.002(3)
N22 0.021(3) 0.024(3) 0.013(3) 0.004(2) 0.006(2) 0.001(3)
N23 0.018(3) 0.034(4) 0.014(3) 0.006(2) -0.002(2) 0.004(3)
N24 0.020(3) 0.057(5) 0.016(3) 0.004(3) 0.002(2) 0.011(3)
N25 0.024(3) 0.025(3) 0.021(3) 0.003(3) -0.001(2) 0.000(3)
N26 0.028(3) 0.033(4) 0.013(3) 0.001(2) 0.003(2) 0.001(3)
N27 0.018(3) 0.030(4) 0.017(3) -0.002(3) 0.003(2) 0.002(3)
N28 0.025(3) 0.031(3) 0.018(3) 0.004(3) 0.009(2) 0.003(3)
N29 0.020(3) 0.035(4) 0.021(3) 0.001(3) 0.008(2) -0.004(3)
N30 0.099(8) 0.064(6) 0.070(6) -0.051(5) 0.057(6) -0.033(6)
C1 0.024(3) 0.026(4) 0.009(3) 0.001(3) 0.001(2) 0.003(3)
C2 0.024(4) 0.025(4) 0.013(3) 0.002(3) 0.003(3) -0.004(3)
C3 0.021(3) 0.023(4) 0.013(3) 0.000(3) 0.000(3) 0.001(3)
C4 0.018(3) 0.036(4) 0.016(3) 0.005(3) 0.007(3) 0.000(3)
C5 0.022(3) 0.030(4) 0.017(3) -0.002(3) 0.007(3) -0.008(3)
C6 0.026(4) 0.038(5) 0.017(3) 0.002(3) 0.008(3) -0.004(4)
C7 0.022(3) 0.033(4) 0.012(3) -0.005(3) 0.005(3) 0.001(3)
C8 0.017(3) 0.025(4) 0.018(3) 0.003(3) 0.004(3) -0.001(3)
C9 0.019(3) 0.031(4) 0.013(3) 0.002(3) 0.006(2) -0.002(3)
C10 0.022(3) 0.030(4) 0.009(3) 0.000(3) 0.005(2) -0.005(3)
C11 0.020(4) 0.037(4) 0.015(3) 0.005(3) 0.007(3) -0.001(3)
C12 0.017(3) 0.034(4) 0.016(3) 0.003(3) 0.002(3) 0.005(3)
C13 0.019(3) 0.037(5) 0.021(4) 0.006(3) 0.005(3) 0.009(3)
C14 0.024(4) 0.029(4) 0.019(3) 0.002(3) 0.000(3) -0.009(3)
C15 0.020(4) 0.042(5) 0.016(3) -0.005(3) 0.007(3) -0.003(4)
C16 0.016(3) 0.023(4) 0.017(3) -0.001(3) 0.005(3) 0.002(3)
C17 0.015(3) 0.037(4) 0.012(3) -0.001(3) 0.004(2) 0.000(3)
C18 0.045(5) 0.036(5) 0.053(6) -0.031(5) 0.005(5) -0.003(5)

loop_
_atom_type_symbol
_atom_type_description
_atom_type_scat_dispersion_real
_atom_type_scat_dispersion_imag
_atom_type_scat_source
C C 0.0033 0.0016 'International Tables Vol C Tables 4.2.6.8 and 6.1.1.4'
H H 0.0000 0.0000 'International Tables Vol C Tables 4.2.6.8 and 6.1.1.4'
Fe Fe 0.3463 0.8444 'International Tables Vol C Tables 4.2.6.8 and 6.1.1.4'
N N 0.0061 0.0033 'International Tables Vol C Tables 4.2.6.8 and 6.1.1.4'
S S 0.1246 0.1234 'International Tables Vol C Tables 4.2.6.8 and 6.1.1.4'

loop_
_geom_angle_atom_site_label_1
_geom_angle_atom_site_label_2
_geom_angle_atom_site_label_3
_geom_angle
_geom_angle_site_symmetry_3
N1 Fe1 N5 90.1(2) .
N1 Fe1 N13 88.4(2) .
N1 Fe1 N17 178.6(2) .
N1 Fe1 N21 88.1(2) .
N5 Fe1 N17 90.2(2) .
N5 Fe1 N21 176.0(2) .
N9 Fe1 N1 91.2(2) .
N9 Fe1 N5 88.7(2) .
N9 Fe1 N13 179.1(2) .
N9 Fe1 N17 90.1(2) .
N9 Fe1 N21 87.8(2) .
N13 Fe1 N5 90.5(2) .
N13 Fe1 N17 90.3(2) .
N13 Fe1 N21 93.0(2) .
N17 Fe1 N21 91.7(2) .
N2 Fe2 N6 88.8(2) .
N2 Fe2 N10 91.2(2) .
N2 Fe2 N26 89.8(2) .
N2 Fe2 N27 178.8(2) .
N10 Fe2 N6 87.8(2) .
N10 Fe2 N27 87.9(2) .
N25 Fe2 N2 88.0(2) .
N25 Fe2 N6 93.1(2) .
N25 Fe2 N10 178.7(2) .
N25 Fe2 N26 88.6(2) .
N25 Fe2 N27 93.0(2) .
N26 Fe2 N6 177.7(2) .
N26 Fe2 N10 90.5(2) .
N26 Fe2 N27 91.1(2) .
N27 Fe2 N6 90.3(2) .
N14 Fe3 S3 88.50(14) 4_566
N14 Fe3 N18 83.6(2) .
N18 Fe3 S3 95.23(15) 4_566
N22 Fe3 S3 174.01(15) 4_566
N22 Fe3 N14 85.54(19) .
N22 Fe3 N18 83.5(2) .
N28 Fe3 S3 96.63(16) 4_566
N28 Fe3 N14 172.4(2) .
N28 Fe3 N18 90.3(2) .
N28 Fe3 N22 89.2(2) .
N29 Fe3 S3 93.82(16) 4_566
N29 Fe3 N14 91.4(2) .
N29 Fe3 N18 169.5(2) .
N29 Fe3 N22 87.0(2) .
N29 Fe3 N28 93.9(2) .
C15 S3 Fe3 104.7(3) 4_665
N2 N1 Fe1 125.6(4) .
C1 N1 Fe1 127.7(4) .
C1 N1 N2 106.6(5) .
N1 N2 Fe2 125.6(4) .
C2 N2 Fe2 127.6(4) .
C2 N2 N1 106.8(5) .
C1 N3 N4 125.0(5) .
C1 N3 C2 106.2(6) .
C2 N3 N4 128.2(6) .
N3 N4 H4A 113.7 .
N3 N4 H4B 112.4 .
H4A N4 H4B 110.6 .
N6 N5 Fe1 123.6(4) .
C3 N5 Fe1 129.1(4) .
C3 N5 N6 107.3(5) .
N5 N6 Fe2 126.9(4) .
C4 N6 Fe2 126.0(4) .
C4 N6 N5 107.0(5) .
C3 N7 N8 128.5(5) .
C4 N7 N8 124.3(5) .
C4 N7 C3 107.2(5) .
N7 N8 H8A 110.6 .
N7 N8 H8B 109.4 .
H8A N8 H8B 108.5 .
N10 N9 Fe1 125.0(4) .
C5 N9 Fe1 127.7(4) .
C5 N9 N10 107.3(5) .
N9 N10 Fe2 126.2(4) .
C6 N10 Fe2 126.1(4) .
C6 N10 N9 107.7(5) .
C5 N11 N12 123.7(5) .
C5 N11 C6 106.8(6) .
C6 N11 N12 129.4(6) .
N11 N12 H12A 109.4 .
N11 N12 H12B 109.1 .
H12A N12 H12B 109.4 .
N14 N13 Fe1 125.3(4) .
C7 N13 Fe1 127.3(4) .
C7 N13 N14 107.4(5) .
N13 N14 Fe3 127.7(4) .
C8 N14 Fe3 126.5(4) .
C8 N14 N13 105.6(5) .
C7 N15 N16 127.9(5) .
C7 N15 C8 106.1(5) .
C8 N15 N16 126.0(6) .
N15 N16 H16A 111.7 .
N15 N16 H16B 112.9 .
H16A N16 H16B 110.2 .
N18 N17 Fe1 124.8(4) .
C9 N17 Fe1 127.7(4) .
C9 N17 N18 107.5(5) .
N17 N18 Fe3 128.3(4) .
C10 N18 Fe3 124.5(4) .
C10 N18 N17 107.2(5) .
C9 N19 N20 125.7(5) .
C10 N19 N20 127.8(6) .
C10 N19 C9 106.4(6) .
N19 N20 H20A 105.0 .
N19 N20 H20B 105.8 .
H20A N20 H20B 106.1 .
N22 N21 Fe1 127.0(4) .
C11 N21 Fe1 125.6(4) .
C11 N21 N22 107.5(5) .
N21 N22 Fe3 126.5(4) .
C12 N22 Fe3 125.8(4) .
C12 N22 N21 107.4(5) .
C11 N23 N24 129.7(6) .
C12 N23 N24 124.1(5) .
C12 N23 C11 106.2(5) .
N23 N24 H24A 108.5 .
N23 N24 H24B 109.8 .
H24A N24 H24B 106.0 .
C13 N25 Fe2 164.3(6) .
C14 N26 Fe2 170.2(6) .
C15 N27 Fe2 173.3(5) .
C16 N28 Fe3 170.3(5) .
C17 N29 Fe3 159.2(5) .
N1 C1 N3 110.5(6) .
N1 C1 H1 124.7 .
N3 C1 H1 124.7 .
N2 C2 N3 109.9(6) .
N2 C2 H2 125.0 .
N3 C2 H2 125.0 .
N5 C3 N7 108.6(6) .
N5 C3 H3 125.7 .
N7 C3 H3 125.7 .
N6 C4 N7 109.9(5) .
N6 C4 H4 125.0 .
N7 C4 H4 125.0 .
N9 C5 N11 109.0(6) .
N9 C5 H5 125.5 .
N11 C5 H5 125.5 .
N10 C6 N11 109.2(6) .
N10 C6 H6 125.4 .
N11 C6 H6 125.4 .
N13 C7 N15 109.4(5) .
N13 C7 H7 125.3 .
N15 C7 H7 125.3 .
N14 C8 N15 111.6(6) .
N14 C8 H8 124.2 .
N15 C8 H8 124.2 .
N17 C9 N19 109.2(6) .
N17 C9 H9 125.4 .
N19 C9 H9 125.4 .
N18 C10 N19 109.6(6) .
N18 C10 H10 125.2 .
N19 C10 H10 125.2 .
N21 C11 N23 109.1(6) .
N21 C11 H11 125.4 .
N23 C11 H11 125.4 .
N22 C12 N23 109.8(6) .
N22 C12 H12 125.1 .
N23 C12 H12 125.1 .
N25 C13 S1 178.4(7) .
N26 C14 S2 177.0(6) .
N27 C15 S3 179.1(6) .
N28 C16 S4 179.2(7) .
N29 C17 S5 177.2(6) .
N30 C18 S6 164.9(10) .

loop_
_geom_bond_atom_site_label_1
_geom_bond_atom_site_label_2
_geom_bond_distance
_geom_bond_site_symmetry_2
Fe1 N1 1.970(5) .
Fe1 N5 1.991(5) .
Fe1 N9 1.965(6) .
Fe1 N13 1.979(6) .
Fe1 N17 2.006(5) .
Fe1 N21 2.008(5) .
Fe2 N2 1.963(6) .
Fe2 N6 1.982(5) .
Fe2 N10 1.976(5) .
Fe2 N25 1.955(6) .
Fe2 N26 1.976(6) .
Fe2 N27 1.979(6) .
Fe3 S3 2.550(2) 4_566
Fe3 N14 2.190(5) .
Fe3 N18 2.193(6) .
Fe3 N22 2.187(5) .
Fe3 N28 2.116(6) .
Fe3 N29 2.100(6) .
S1 C13 1.643(8) .
S2 C14 1.645(8) .
S3 Fe3 2.550(2) 4_665
S3 C15 1.658(9) .
S4 C16 1.653(6) .
S5 C17 1.621(7) .
S6 C18 1.647(12) .
N1 N2 1.398(7) .
N1 C1 1.316(9) .
N2 C2 1.316(9) .
N3 N4 1.405(8) .
N3 C1 1.339(8) .
N3 C2 1.355(8) .
N4 H4A 0.9001 .
N4 H4B 0.9000 .
N5 N6 1.393(7) .
N5 C3 1.320(8) .
N6 C4 1.307(8) .
N7 N8 1.415(7) .
N7 C3 1.353(8) .
N7 C4 1.338(8) .
N8 H8A 0.8889 .
N8 H8B 0.8878 .
N9 N10 1.390(7) .
N9 C5 1.310(8) .
N10 C6 1.301(9) .
N11 N12 1.402(8) .
N11 C5 1.353(9) .
N11 C6 1.355(8) .
N12 H12A 0.8810 .
N12 H12B 0.8809 .
N13 N14 1.398(7) .
N13 C7 1.326(8) .
N14 C8 1.306(8) .
N15 N16 1.422(7) .
N15 C7 1.343(9) .
N15 C8 1.343(8) .
N16 H16A 0.9000 .
N16 H16B 0.9001 .
N17 N18 1.384(7) .
N17 C9 1.315(9) .
N18 C10 1.314(9) .
N19 N20 1.419(8) .
N19 C9 1.357(8) .
N19 C10 1.349(8) .
N20 H20A 0.8998 .
N20 H20B 0.8999 .
N21 N22 1.373(7) .
N21 C11 1.316(8) .
N22 C12 1.313(8) .
N23 N24 1.423(7) .
N23 C11 1.359(8) .
N23 C12 1.344(9) .
N24 H24A 0.9001 .
N24 H24B 0.8802 .
N25 C13 1.156(9) .
N26 C14 1.155(9) .
N27 C15 1.146(9) .
N28 C16 1.158(8) .
N29 C17 1.175(9) .
N30 C18 1.141(13) .
C1 H1 0.9500 .
C2 H2 0.9500 .
C3 H3 0.9500 .
C4 H4 0.9500 .
C5 H5 0.9500 .
C6 H6 0.9500 .
C7 H7 0.9500 .
C8 H8 0.9500 .
C9 H9 0.9500 .
C10 H10 0.9500 .
C11 H11 0.9500 .
C12 H12 0.9500 .

loop_
_geom_torsion_atom_site_label_1
_geom_torsion_atom_site_label_2
_geom_torsion_atom_site_label_3
_geom_torsion_atom_site_label_4
_geom_torsion
Fe1 N1 N2 Fe2 -1.1(7)
Fe1 N1 N2 C2 177.9(4)
Fe1 N1 C1 N3 -177.5(4)
Fe1 N5 N6 Fe2 -4.3(8)
Fe1 N5 N6 C4 -179.7(5)
Fe1 N5 C3 N7 179.6(4)
Fe1 N9 N10 Fe2 -2.9(7)
Fe1 N9 N10 C6 177.3(5)
Fe1 N9 C5 N11 -177.7(5)
Fe1 N13 N14 Fe3 6.0(7)
Fe1 N13 N14 C8 -178.3(4)
Fe1 N13 C7 N15 178.6(4)
Fe1 N17 N18 Fe3 -1.0(7)
Fe1 N17 N18 C10 177.9(4)
Fe1 N17 C9 N19 -177.4(4)
Fe1 N21 N22 Fe3 5.2(8)
Fe1 N21 N22 C12 179.5(5)
Fe1 N21 C11 N23 -178.9(4)
Fe2 N2 C2 N3 177.6(4)
Fe2 N6 C4 N7 -175.0(5)
Fe2 N10 C6 N11 -178.6(5)
Fe3 N14 C8 N15 174.8(4)
Fe3 N18 C10 N19 179.1(4)
Fe3 N22 C12 N23 174.4(5)
N1 N2 C2 N3 -1.3(7)
N2 N1 C1 N3 -1.3(7)
N4 N3 C1 N1 172.1(6)
N4 N3 C2 N2 -170.6(6)
N5 N6 C4 N7 0.4(8)
N6 N5 C3 N7 0.3(7)
N8 N7 C3 N5 -179.8(6)
N8 N7 C4 N6 179.5(6)
N9 N10 C6 N11 1.3(8)
N10 N9 C5 N11 0.9(7)
N12 N11 C5 N9 -179.2(6)
N12 N11 C6 N10 178.2(7)
N13 N14 C8 N15 -1.0(7)
N14 N13 C7 N15 -0.7(7)
N16 N15 C7 N13 179.1(6)
N16 N15 C8 N14 -178.4(6)
N17 N18 C10 N19 0.1(7)
N18 N17 C9 N19 1.2(7)
N20 N19 C9 N17 -178.8(5)
N20 N19 C10 N18 178.3(5)
N21 N22 C12 N23 0.1(8)
N22 N21 C11 N23 1.7(8)
N24 N23 C11 N21 174.5(7)
N24 N23 C12 N22 -175.5(6)
C1 N1 N2 Fe2 -177.4(4)
C1 N1 N2 C2 1.6(6)
C1 N3 C2 N2 0.5(7)
C2 N3 C1 N1 0.5(7)
C3 N5 N6 Fe2 174.9(4)
C3 N5 N6 C4 -0.5(7)
C3 N7 C4 N6 -0.2(8)
C4 N7 C3 N5 -0.1(8)
C5 N9 N10 Fe2 178.5(5)
C5 N9 N10 C6 -1.4(7)
C5 N11 C6 N10 -0.7(8)
C6 N11 C5 N9 -0.2(8)
C7 N13 N14 Fe3 -174.7(4)
C7 N13 N14 C8 1.0(7)
C7 N15 C8 N14 0.5(8)
C8 N15 C7 N13 0.2(8)
C9 N17 N18 Fe3 -179.7(4)
C9 N17 N18 C10 -0.8(6)
C9 N19 C10 N18 0.6(7)
C10 N19 C9 N17 -1.1(7)
C11 N21 N22 Fe3 -175.4(5)
C11 N21 N22 C12 -1.1(8)
C11 N23 C12 N22 0.9(8)
C12 N23 C11 N21 -1.7(8)
